data_1001555
loop_
_publ_author_name
'Benmoussa, A'
'Borel, M M'
'Grandin, A'
'Leclaire, A'
'Raveau, B'

_publ_section_title
;
Langbeinite, a host lattice for "V~3~O" clusters: the trivalent
vanadium phosphate K~11~V~15~P~18~O~73~
;
_journal_coden_ASTM JSSCBI
_journal_name_full 'Journal of Solid State Chemistry'
_journal_page_first 314
_journal_page_last 318
_journal_paper_doi 10.1016/0022-4596(92)90039-X
_journal_volume 97
_journal_year 1992
_chemical_formula_structural 'K7.333 (V10 P12 O48.667)'
_chemical_formula_sum 'K7.333 O48.667 P12 V10'
_chemical_name_systematic 'Potassium tecto-vanadatophosphate *'
_space_group_IT_number 198
_symmetry_cell_setting cubic
_symmetry_Int_Tables_number 198
_symmetry_space_group_name_Hall 'P 2ac 2ab 3'
_symmetry_space_group_name_H-M 'P 21 3'
_cell_angle_alpha 90
_cell_angle_beta 90
_cell_angle_gamma 90
_cell_formula_units_Z 1
_cell_length_a 9.896(1)
_cell_length_b 9.896(1)
_cell_length_c 9.896(1)
_cell_volume 969.1
_refine_ls_R_factor_all 0.03
_cod_database_code 1001555

loop_
_symmetry_equiv_pos_as_xyz
x,y,z
y,z,x
z,x,y
1/2+x,1/2-y,-z
1/2+y,1/2-z,-x
1/2+z,1/2-x,-y
-x,1/2+y,1/2-z
-y,1/2+z,1/2-x
-z,1/2+x,1/2-y
1/2-x,-y,1/2+z
1/2-y,-z,1/2+x
1/2-z,-x,1/2+y

loop_
_atom_site_label
_atom_site_type_symbol
_atom_site_symmetry_multiplicity
_atom_site_Wyckoff_symbol
_atom_site_fract_x
_atom_site_fract_y
_atom_site_fract_z
_atom_site_occupancy
_atom_site_attached_hydrogens
_atom_site_calc_flag
P1 P5+ 12 b 0.4804(1) 0.7101(1) 0.3753(1) 1. 0 d
V1 V3+ 4 a 0.66315(8) 0.66315(8) 0.66315(8) 1. 0 d
V2 V3+ 4 a 0.39579(9) 0.39579(9) 0.39579(9) 1. 0 d
V3 V3+ 12 b 0.4674(5) 0.1742(5) 0.5895(5) 0.1667 0 d
K1 K1+ 4 a 0.1812(2) 0.1812(2) 0.1812(2) 1. 0 d
K2 K1+ 4 a 0.9562(2) 0.9562(2) 0.9562(2) 0.8333 0 d
O1 O2- 12 b 0.5993(5) 0.8337(4) 0.7494(5) 1. 0 d
O2 O2- 12 b 0.4552(5) 0.3018(4) 0.2300(4) 1. 0 d
O3 O2- 12 b 0.4905(4) 0.5632(4) 0.3288(4) 1. 0 d
O4 O2- 12 b 0.5599(5) 0.7336(4) 0.5061(4) 1. 0 d
O5 O2- 4 a -0.016(3) -0.016(3) -0.016(3) 0.1667 0 d

loop_
_atom_type_symbol
_atom_type_oxidation_number
P5+ 5.000
V3+ 3.000
K1+ 1.000
O2- -2.000
